data_7045016
loop_
_publ_author_name
'Krebs, K. M.'
'Freitag, S.'
'Maudrich, J.-J.'
'Schubert, H.'
'Sirsch, P.'
'Wesemann, L.'

_publ_section_title
;
 Coordination chemistry of stannylene-based Lewis pairs - insertion into
 M-Cl and M-C bonds. From base stabilized stannylenes to bidentate
 ligands.
;
_journal_issue 1
_journal_name_full 'Dalton transactions (Cambridge, England : 2003)'
_journal_page_first 83
_journal_page_last 95
_journal_paper_doi 10.1039/c7dt04044j
_journal_volume 47
_journal_year 2017
_chemical_formula_sum 'C126 H168 Au2 Cl2 P2 Sn2'
_chemical_formula_weight 2446.75
_space_group_crystal_system triclinic
_space_group_IT_number 2
_space_group_name_Hall '-P 1'
_space_group_name_H-M_alt 'P -1'
_symmetry_space_group_name_Hall '-P 1'
_symmetry_space_group_name_H-M 'P -1'
_atom_sites_solution_hydrogens geom
_audit_creation_method SHELXL-2014
_audit_update_record
;
2017-09-20 deposited with the CCDC.
2017-12-01 downloaded from the CCDC.
;
_cell_angle_alpha 115.474(5)
_cell_angle_beta 95.227(5)
_cell_angle_gamma 94.065(5)
_cell_formula_units_Z 2
_cell_length_a 16.4035(16)
_cell_length_b 19.1262(19)
_cell_length_c 21.0975(19)
_cell_measurement_reflns_used 9756
_cell_measurement_temperature 100(2)
_cell_measurement_theta_max 27.08
_cell_measurement_theta_min 2.35
_cell_volume 5905.9(10)
_computing_cell_refinement 'Bruker SAINT'
_computing_data_collection 'Bruker APEX2'
_computing_data_reduction 'Bruker SAINT'
_computing_molecular_graphics 'Bruker SHELXTL'
_computing_publication_material 'Bruker SHELXTL'
_computing_structure_refinement 'SHELXL-2014 (Sheldrick, 2014)'
_computing_structure_solution 'SHELXS-97 (Sheldrick, 2008)'
_diffrn_ambient_temperature 100(2)
_diffrn_detector_area_resol_mean 8.3333
_diffrn_measured_fraction_theta_full 0.999
_diffrn_measured_fraction_theta_max 0.990
_diffrn_measurement_device_type 'Bruker APEX-II CCD'
_diffrn_measurement_method '\f and \w scans'
_diffrn_radiation_type MoK\a
_diffrn_radiation_wavelength 0.71073
_diffrn_reflns_av_R_equivalents 0.0533
_diffrn_reflns_av_unetI/netI 0.0609
_diffrn_reflns_Laue_measured_fraction_full 0.999
_diffrn_reflns_Laue_measured_fraction_max 0.990
_diffrn_reflns_limit_h_max 20
_diffrn_reflns_limit_h_min -21
_diffrn_reflns_limit_k_max 24
_diffrn_reflns_limit_k_min -24
_diffrn_reflns_limit_l_max 27
_diffrn_reflns_limit_l_min -27
_diffrn_reflns_number 97945
_diffrn_reflns_point_group_measured_fraction_full 0.999
_diffrn_reflns_point_group_measured_fraction_max 0.990
_diffrn_reflns_theta_full 25.242
_diffrn_reflns_theta_max 27.147
_diffrn_reflns_theta_min 1.541
_diffrn_source 'sealed tube'
_exptl_absorpt_coefficient_mu 3.012
_exptl_absorpt_correction_T_max 0.8785
_exptl_absorpt_correction_T_min 0.6223
_exptl_absorpt_correction_type numerical
_exptl_absorpt_process_details 'SADABS V2008/1 (Bruker AXS)'
_exptl_crystal_colour yellow
_exptl_crystal_density_diffrn 1.376
_exptl_crystal_description prism
_exptl_crystal_F_000 2492
_exptl_crystal_size_max 0.208
_exptl_crystal_size_mid 0.172
_exptl_crystal_size_min 0.105
_refine_diff_density_max 2.710
_refine_diff_density_min -1.511
_refine_diff_density_rms 0.136
_refine_ls_extinction_method none
_refine_ls_goodness_of_fit_ref 1.021
_refine_ls_hydrogen_treatment constr
_refine_ls_matrix_type full
_refine_ls_number_parameters 1245
_refine_ls_number_reflns 25901
_refine_ls_number_restraints 337
_refine_ls_restrained_S_all 1.025
_refine_ls_R_factor_all 0.0629
_refine_ls_R_factor_gt 0.0388
_refine_ls_shift/su_max 0.002
_refine_ls_shift/su_mean 0.000
_refine_ls_structure_factor_coef Fsqd
_refine_ls_weighting_details 'w=1/[\s^2^(Fo^2^)+(0.0373P)^2^+2.9818P] where P=(Fo^2^+2Fc^2^)/3'
_refine_ls_weighting_scheme calc
_refine_ls_wR_factor_gt 0.0746
_refine_ls_wR_factor_ref 0.0809
_reflns_Friedel_coverage 0.000
_reflns_number_gt 19713
_reflns_number_total 25901
_reflns_threshold_expression 'I > 2\s(I)'
_cod_data_source_file c7dt04044j2.cif
_cod_data_source_block KK124_0m
_cod_depositor_comments 'Adding full bibliography for 7045009--7045016.cif.'
_cod_database_code 7045016
_shelx_space_group_comment
;
The symmetry employed for this shelxl refinement is uniquely defined
by the following loop, which should always be used as a source of
symmetry information in preference to the above space-group names.
They are only intended as comments.
;
_shelx_estimated_absorpt_t_min 0.573
_shelx_estimated_absorpt_t_max 0.743
_shelxl_version_number 2014-3

loop_
_space_group_symop_operation_xyz
'x, y, z'
'-x, -y, -z'

loop_
_atom_site_label
_atom_site_type_symbol
_atom_site_fract_x
_atom_site_fract_y
_atom_site_fract_z
_atom_site_U_iso_or_equiv
_atom_site_adp_type
_atom_site_occupancy
_atom_site_site_symmetry_order
_atom_site_calc_flag
_atom_site_refinement_flags_posn
_atom_site_refinement_flags_adp
_atom_site_refinement_flags_occupancy
_atom_site_disorder_assembly
_atom_site_disorder_group
Au1 Au 0.83816(2) 0.19758(2) 0.31334(2) 0.01517(4) Uani 1 1 d . . . . .
Au2 Au 0.75785(2) 0.13714(2) 0.39721(2) 0.01538(4) Uani 1 1 d . . . . .
Sn1 Sn 0.67881(2) 0.25143(2) 0.40419(2) 0.01383(6) Uani 1 1 d . . . . .
Sn2 Sn 0.82295(2) 0.04812(2) 0.24073(2) 0.01364(6) Uani 1 1 d . . . . .
Cl1 Cl 0.68923(7) -0.00532(6) 0.24964(5) 0.0216(2) Uani 1 1 d . . . . .
Cl2 Cl 0.66629(6) 0.24889(6) 0.28813(5) 0.0205(2) Uani 1 1 d . . . . .
P1 P 0.88761(7) 0.32681(6) 0.38659(5) 0.0159(2) Uani 1 1 d . . . . .
P2 P 0.84915(7) 0.06319(6) 0.42318(5) 0.0159(2) Uani 1 1 d . . . . .
C1 C 0.8280(3) 0.3907(2) 0.4530(2) 0.0166(9) Uani 1 1 d . . . . .
C2 C 0.8632(3) 0.4684(2) 0.4913(2) 0.0210(10) Uani 1 1 d . . . . .
H2 H 0.9173 0.4831 0.4851 0.025 Uiso 1 1 calc R U . . .
C160 C 0.4578(4) 0.2687(3) 0.1248(2) 0.0446(13) Uani 1 1 d . U . . .
H16Z H 0.4406 0.2124 0.0917 0.054 Uiso 0.644(10) 1 calc R U P A 1
H16Y H 0.4735 0.2175 0.0913 0.054 Uiso 0.356(10) 1 calc R U P A 2
C145 C 0.4692(12) 0.5869(11) 0.0795(9) 0.316(10) Uani 1 1 d D U . . .
H14A H 0.4339 0.5430 0.0409 0.473 Uiso 1 1 calc R U . . .
H14B H 0.4352 0.6271 0.1059 0.473 Uiso 1 1 calc R U . . .
H14C H 0.5100 0.6090 0.0597 0.473 Uiso 1 1 calc R U . . .
C144 C 0.5142(13) 0.5582(11) 0.1298(10) 0.294(8) Uani 1 1 d D U . . .
H14O H 0.4727 0.5350 0.1488 0.353 Uiso 1 1 calc R U . . .
H14P H 0.5474 0.5169 0.1025 0.353 Uiso 1 1 calc R U . . .
C143 C 0.5640(10) 0.6160(10) 0.1843(8) 0.238(6) Uani 1 1 d D U . . .
H14D H 0.5299 0.6504 0.2183 0.285 Uiso 1 1 calc R U . . .
H14E H 0.5961 0.6477 0.1662 0.285 Uiso 1 1 calc R U . . .
C142 C 0.6247(10) 0.5836(9) 0.2235(7) 0.231(6) Uani 1 1 d D U . . .
H14X H 0.5935 0.5483 0.2385 0.277 Uiso 1 1 calc R U . . .
H14Y H 0.6632 0.5537 0.1915 0.277 Uiso 1 1 calc R U . . .
C141 C 0.6671(9) 0.6446(9) 0.2807(7) 0.211(6) Uani 1 1 d D U . . .
H14T H 0.6257 0.6683 0.3124 0.253 Uiso 1 1 calc R U . . .
H14Z H 0.6856 0.6829 0.2635 0.253 Uiso 1 1 calc R U . . .
C140 C 0.7357(7) 0.6426(5) 0.3251(4) 0.113(3) Uani 1 1 d D U . . .
H14W H 0.7849 0.6372 0.3010 0.170 Uiso 1 1 calc R U . . .
H14R H 0.7253 0.5980 0.3360 0.170 Uiso 1 1 calc R U . . .
H14S H 0.7446 0.6910 0.3693 0.170 Uiso 1 1 calc R U . . .
C134 C 1.0048(9) 0.6162(6) 0.1763(5) 0.146(4) Uani 1 1 d . U . . .
H13A H 1.0300 0.6652 0.1771 0.175 Uiso 1 1 calc R U . . .
H13B H 1.0213 0.6175 0.2231 0.175 Uiso 1 1 calc R U . . .
C133 C 1.0359(7) 0.5479(5) 0.1198(4) 0.110(3) Uani 1 1 d . U . . .
H13C H 1.0192 0.5467 0.0730 0.132 Uiso 1 1 calc R U . . .
H13D H 1.0105 0.4990 0.1190 0.132 Uiso 1 1 calc R U . . .
C132 C 1.1299(8) 0.5522(6) 0.1324(5) 0.140(4) Uani 1 1 d . U . . .
H13E H 1.1548 0.6018 0.1341 0.168 Uiso 1 1 calc R U . . .
H13F H 1.1461 0.5532 0.1792 0.168 Uiso 1 1 calc R U . . .
C131 C 1.1629(9) 0.4892(6) 0.0798(5) 0.157(4) Uani 1 1 d . U . . .
H13G H 1.1464 0.4877 0.0328 0.189 Uiso 1 1 calc R U . . .
H13H H 1.1390 0.4395 0.0785 0.189 Uiso 1 1 calc R U . . .
C130 C 1.2595(9) 0.4958(7) 0.0935(5) 0.174(5) Uani 1 1 d . U . . .
H13I H 1.2800 0.4610 0.0501 0.260 Uiso 1 1 calc R U . . .
H13J H 1.2756 0.4809 0.1314 0.260 Uiso 1 1 calc R U . . .
H13K H 1.2831 0.5497 0.1076 0.260 Uiso 1 1 calc R U . . .
C125 C 0.7010(8) 0.4282(8) 0.0691(8) 0.197(6) Uani 1 1 d D U . . .
H12X H 0.6413 0.4184 0.0543 0.296 Uiso 1 1 calc R U . . .
H12Y H 0.7231 0.4766 0.0682 0.296 Uiso 1 1 calc R U . . .
H12Z H 0.7125 0.4329 0.1173 0.296 Uiso 1 1 calc R U . . .
C124 C 0.7394(7) 0.3646(7) 0.0217(8) 0.170(5) Uani 1 1 d D U . . .
H12S H 0.7146 0.3163 0.0226 0.204 Uiso 1 1 calc R U . . .
H12T H 0.7243 0.3594 -0.0267 0.204 Uiso 1 1 calc R U . . .
C123 C 0.8259(6) 0.3670(6) 0.0331(6) 0.131(3) Uani 1 1 d D U . . .
H12U H 0.8407 0.3684 0.0802 0.157 Uiso 1 1 calc R U . . .
H12V H 0.8508 0.4170 0.0356 0.157 Uiso 1 1 calc R U . . .
C122 C 0.8665(6) 0.3027(5) -0.0196(5) 0.106(3) Uani 1 1 d D U . . .
H12C H 0.8398 0.2524 -0.0240 0.128 Uiso 1 1 calc R U . . .
H12D H 0.8543 0.3030 -0.0663 0.128 Uiso 1 1 calc R U . . .
C121 C 0.9552(6) 0.3041(5) -0.0053(5) 0.105(3) Uani 1 1 d D U . . .
H12E H 0.9673 0.2992 0.0393 0.126 Uiso 1 1 calc R U . . .
H12F H 0.9820 0.3558 0.0026 0.126 Uiso 1 1 calc R U . . .
C120 C 0.9941(7) 0.2427(5) -0.0614(4) 0.114(3) Uani 1 1 d D U . . .
H12G H 0.9648 0.2308 -0.1081 0.171 Uiso 1 1 calc R U . . .
H12H H 0.9909 0.1953 -0.0541 0.171 Uiso 1 1 calc R U . . .
H12I H 1.0520 0.2616 -0.0587 0.171 Uiso 1 1 calc R U . . .
C106 C 0.4549(5) -0.1748(4) 0.1702(4) 0.097(3) Uani 1 1 d . U . . .
H10A H 0.4001 -0.1967 0.1727 0.145 Uiso 1 1 calc R U . . .
H10B H 0.4636 -0.1187 0.2020 0.145 Uiso 1 1 calc R U . . .
H10C H 0.4971 -0.2007 0.1848 0.145 Uiso 1 1 calc R U . . .
C3 C 0.8213(3) 0.5243(2) 0.5379(2) 0.0206(9) Uani 1 1 d . . . . .
H3 H 0.8466 0.5766 0.5640 0.025 Uiso 1 1 calc R U . . .
C4 C 0.7422(3) 0.5032(2) 0.5460(2) 0.0220(10) Uani 1 1 d . . . . .
H4 H 0.7125 0.5410 0.5779 0.026 Uiso 1 1 calc R U . . .
C5 C 0.7060(3) 0.4262(2) 0.5073(2) 0.0165(9) Uani 1 1 d . . . . .
H5 H 0.6511 0.4127 0.5128 0.020 Uiso 1 1 calc R U . . .
C6 C 0.7474(2) 0.3681(2) 0.46059(19) 0.0143(8) Uani 1 1 d . . . . .
C7 C 0.8964(3) -0.0158(2) 0.28498(19) 0.0151(8) Uani 1 1 d . . . . .
C8 C 0.9083(3) -0.0015(2) 0.3568(2) 0.0160(9) Uani 1 1 d . . . . .
C9 C 0.9215(3) 0.1346(2) 0.4981(2) 0.0181(9) Uani 1 1 d . . . . .
C10 C 0.8865(3) 0.1936(2) 0.5514(2) 0.0192(9) Uani 1 1 d . . . . .
H10 H 0.8283 0.1933 0.5480 0.023 Uiso 1 1 calc R U . . .
C11 C 0.9371(3) 0.2519(2) 0.6087(2) 0.0245(10) Uani 1 1 d . . . . .
H11 H 0.9133 0.2916 0.6445 0.029 Uiso 1 1 calc R U . . .
C12 C 1.0215(3) 0.2528(2) 0.6143(2) 0.0255(10) Uani 1 1 d . . . . .
H12 H 1.0559 0.2927 0.6540 0.031 Uiso 1 1 calc R U . . .
C13 C 1.0561(3) 0.1948(2) 0.5614(2) 0.0262(10) Uani 1 1 d . . . . .
H13 H 1.1142 0.1951 0.5651 0.031 Uiso 1 1 calc R U . . .
C14 C 1.0063(3) 0.1366(2) 0.5034(2) 0.0204(9) Uani 1 1 d . . . . .
H14 H 1.0306 0.0979 0.4672 0.024 Uiso 1 1 calc R U . . .
C15 C 0.8053(3) -0.0062(2) 0.4529(2) 0.0168(9) Uani 1 1 d . . . . .
C16 C 0.7482(3) -0.0678(2) 0.4049(2) 0.0237(10) Uani 1 1 d . . . . .
H16 H 0.7322 -0.0715 0.3590 0.028 Uiso 1 1 calc R U . . .
C17 C 0.7144(3) -0.1239(3) 0.4234(3) 0.0305(11) Uani 1 1 d . . . . .
H17 H 0.6747 -0.1653 0.3906 0.037 Uiso 1 1 calc R U . . .
C18 C 0.7385(3) -0.1194(3) 0.4896(2) 0.0274(11) Uani 1 1 d . . . . .
H18 H 0.7159 -0.1581 0.5022 0.033 Uiso 1 1 calc R U . . .
C19 C 0.7953(3) -0.0587(3) 0.5375(2) 0.0263(10) Uani 1 1 d . . . . .
H19 H 0.8115 -0.0554 0.5832 0.032 Uiso 1 1 calc R U . . .
C20 C 0.8287(3) -0.0024(2) 0.5189(2) 0.0206(9) Uani 1 1 d . . . . .
H20 H 0.8681 0.0390 0.5520 0.025 Uiso 1 1 calc R U . . .
C21 C 0.9580(3) -0.0456(2) 0.3779(2) 0.0204(9) Uani 1 1 d . . . . .
H21 H 0.9652 -0.0356 0.4263 0.024 Uiso 1 1 calc R U . . .
C22 C 0.9974(3) -0.1035(2) 0.3305(2) 0.0216(9) Uani 1 1 d . . . . .
H22 H 1.0326 -0.1319 0.3462 0.026 Uiso 1 1 calc R U . . .
C23 C 0.9845(3) -0.1191(2) 0.2596(2) 0.0223(10) Uani 1 1 d . . . . .
H23 H 1.0101 -0.1594 0.2260 0.027 Uiso 1 1 calc R U . . .
C24 C 0.9347(3) -0.0763(2) 0.2376(2) 0.0186(9) Uani 1 1 d . . . . .
H24 H 0.9261 -0.0883 0.1887 0.022 Uiso 1 1 calc R U . . .
C25 C 0.8470(3) -0.0143(2) 0.13124(19) 0.0161(9) Uani 1 1 d . . . . .
C26 C 0.7982(3) -0.0830(2) 0.0789(2) 0.0191(9) Uani 1 1 d . . . . .
C27 C 0.7119(3) -0.1088(2) 0.0842(2) 0.0223(10) Uani 1 1 d . . . . .
C28 C 0.6941(3) -0.1731(2) 0.0987(2) 0.0268(11) Uani 1 1 d . . . . .
C29 C 0.6130(3) -0.1974(3) 0.0988(2) 0.0329(12) Uani 1 1 d . . . . .
H29 H 0.6009 -0.2415 0.1076 0.039 Uiso 1 1 calc R U . . .
C30 C 0.5484(3) -0.1599(3) 0.0867(3) 0.0343(12) Uani 1 1 d . . . . .
C31 C 0.5672(3) -0.0970(3) 0.0721(2) 0.0360(12) Uani 1 1 d . . . . .
H31 H 0.5235 -0.0711 0.0631 0.043 Uiso 1 1 calc R U . . .
C32 C 0.6475(3) -0.0705(2) 0.0703(2) 0.0250(10) Uani 1 1 d . . . . .
C33 C 0.6640(3) -0.0030(2) 0.0516(2) 0.0282(11) Uani 1 1 d . . . . .
H33 H 0.7251 0.0123 0.0608 0.034 Uiso 1 1 calc R U . . .
C34 C 0.6376(4) -0.0293(3) -0.0275(3) 0.0457(14) Uani 1 1 d . . . . .
H34A H 0.6666 -0.0733 -0.0552 0.069 Uiso 1 1 calc R U . . .
H34B H 0.6513 0.0141 -0.0393 0.069 Uiso 1 1 calc R U . . .
H34C H 0.5780 -0.0454 -0.0388 0.069 Uiso 1 1 calc R U . . .
C35 C 0.6249(4) 0.0690(3) 0.0973(3) 0.0422(13) Uani 1 1 d . . . . .
H35A H 0.6410 0.1118 0.0856 0.063 Uiso 1 1 calc R U . . .
H35B H 0.6438 0.0845 0.1475 0.063 Uiso 1 1 calc R U . . .
H35C H 0.5647 0.0567 0.0883 0.063 Uiso 1 1 calc R U . . .
C36 C 0.4611(4) -0.1877(3) 0.0927(3) 0.0548(17) Uani 1 1 d . U . . .
H36 H 0.4515 -0.2453 0.0622 0.066 Uiso 1 1 calc R U . . .
C37 C 0.3936(4) -0.1531(4) 0.0681(6) 0.113(3) Uani 1 1 d . U . . .
H37A H 0.3941 -0.1668 0.0177 0.170 Uiso 1 1 calc R U . . .
H37B H 0.4021 -0.0962 0.0955 0.170 Uiso 1 1 calc R U . . .
H37C H 0.3404 -0.1737 0.0749 0.170 Uiso 1 1 calc R U . . .
C38 C 0.7615(3) -0.2152(2) 0.1160(2) 0.0318(12) Uani 1 1 d . . . . .
H38 H 0.8158 -0.1864 0.1182 0.038 Uiso 1 1 calc R U . . .
C39 C 0.7583(4) -0.2160(3) 0.1872(3) 0.0422(14) Uani 1 1 d . . . . .
H39A H 0.7076 -0.2476 0.1853 0.063 Uiso 1 1 calc R U . . .
H39B H 0.7590 -0.1625 0.2238 0.063 Uiso 1 1 calc R U . . .
H39C H 0.8062 -0.2384 0.1985 0.063 Uiso 1 1 calc R U . . .
C40 C 0.7575(4) -0.2990(3) 0.0570(3) 0.0455(14) Uani 1 1 d . . . . .
H40A H 0.7634 -0.2972 0.0119 0.068 Uiso 1 1 calc R U . . .
H40B H 0.7043 -0.3284 0.0529 0.068 Uiso 1 1 calc R U . . .
H40C H 0.8022 -0.3246 0.0686 0.068 Uiso 1 1 calc R U . . .
C41 C 0.8288(3) -0.1271(2) 0.0159(2) 0.0263(11) Uani 1 1 d . . . . .
H41 H 0.7959 -0.1726 -0.0193 0.032 Uiso 1 1 calc R U . . .
C42 C 0.9061(3) -0.1061(2) 0.0035(2) 0.0266(11) Uani 1 1 d . . . . .
H42 H 0.9273 -0.1384 -0.0385 0.032 Uiso 1 1 calc R U . . .
C43 C 0.9516(3) -0.0381(2) 0.0525(2) 0.0228(10) Uani 1 1 d . . . . .
H43 H 1.0042 -0.0232 0.0435 0.027 Uiso 1 1 calc R U . . .
C44 C 0.9225(3) 0.0100(2) 0.11593(19) 0.0171(9) Uani 1 1 d . . . . .
C45 C 0.9751(3) 0.0881(2) 0.15908(19) 0.0180(9) Uani 1 1 d . . . . .
C46 C 0.9467(3) 0.1561(2) 0.1575(2) 0.0208(10) Uani 1 1 d . . . . .
C47 C 1.0025(3) 0.2242(2) 0.1851(2) 0.0236(10) Uani 1 1 d . . . . .
H47 H 0.9840 0.2703 0.1854 0.028 Uiso 1 1 calc R U . . .
C48 C 1.0842(3) 0.2273(2) 0.2121(2) 0.0233(10) Uani 1 1 d . . . . .
C49 C 1.1079(3) 0.1614(2) 0.2153(2) 0.0239(10) Uani 1 1 d . . . . .
H49 H 1.1626 0.1633 0.2356 0.029 Uiso 1 1 calc R U . . .
C50 C 1.0553(3) 0.0915(2) 0.1899(2) 0.0195(9) Uani 1 1 d . . . . .
C51 C 1.0882(3) 0.0221(2) 0.1965(2) 0.0243(10) Uani 1 1 d . . . . .
H51 H 1.0418 -0.0212 0.1789 0.029 Uiso 1 1 calc R U . . .
C52 C 1.1169(3) 0.0428(3) 0.2749(2) 0.0297(11) Uani 1 1 d . . . . .
H52A H 1.1312 -0.0041 0.2789 0.045 Uiso 1 1 calc R U . . .
H52B H 1.0723 0.0634 0.3030 0.045 Uiso 1 1 calc R U . . .
H52C H 1.1653 0.0824 0.2925 0.045 Uiso 1 1 calc R U . . .
C53 C 1.1575(3) -0.0075(3) 0.1522(2) 0.0327(12) Uani 1 1 d . . . . .
H53A H 1.1380 -0.0216 0.1025 0.049 Uiso 1 1 calc R U . . .
H53B H 1.1746 -0.0535 0.1566 0.049 Uiso 1 1 calc R U . . .
H53C H 1.2045 0.0335 0.1691 0.049 Uiso 1 1 calc R U . . .
C54 C 1.1425(3) 0.3026(3) 0.2354(2) 0.0313(12) Uani 1 1 d . . . . .
H54 H 1.1162 0.3458 0.2705 0.038 Uiso 1 1 calc R U . . .
C55 C 1.1522(4) 0.3217(3) 0.1730(3) 0.0528(17) Uani 1 1 d . . . . .
H55A H 1.1760 0.2795 0.1366 0.079 Uiso 1 1 calc R U . . .
H55B H 1.1888 0.3707 0.1894 0.079 Uiso 1 1 calc R U . . .
H55C H 1.0981 0.3272 0.1530 0.079 Uiso 1 1 calc R U . . .
C56 C 1.2269(3) 0.3022(3) 0.2717(3) 0.0435(14) Uani 1 1 d . . . . .
H56A H 1.2544 0.2603 0.2387 0.065 Uiso 1 1 calc R U . . .
H56B H 1.2202 0.2935 0.3136 0.065 Uiso 1 1 calc R U . . .
H56C H 1.2602 0.3525 0.2862 0.065 Uiso 1 1 calc R U . . .
C57 C 0.8608(3) 0.1540(2) 0.1224(2) 0.0200(9) Uani 1 1 d . . . . .
H57 H 0.8229 0.1170 0.1316 0.024 Uiso 1 1 calc R U . . .
C58 C 0.8581(3) 0.1218(3) 0.0420(2) 0.0311(11) Uani 1 1 d . . . . .
H58A H 0.8728 0.0684 0.0227 0.047 Uiso 1 1 calc R U . . .
H58B H 0.8975 0.1548 0.0312 0.047 Uiso 1 1 calc R U . . .
H58C H 0.8024 0.1216 0.0207 0.047 Uiso 1 1 calc R U . . .
C59 C 0.8265(3) 0.2328(3) 0.1515(2) 0.0311(11) Uani 1 1 d . . . . .
H59A H 0.8574 0.2684 0.1374 0.047 Uiso 1 1 calc R U . . .
H59B H 0.8319 0.2551 0.2033 0.047 Uiso 1 1 calc R U . . .
H59C H 0.7681 0.2251 0.1322 0.047 Uiso 1 1 calc R U . . .
C60 C 0.5601(3) 0.2759(2) 0.4449(2) 0.0182(9) Uani 1 1 d . . . . .
C61 C 0.4922(3) 0.2947(2) 0.4116(2) 0.0187(9) Uani 1 1 d . . . . .
C62 C 0.4873(3) 0.2889(2) 0.3379(2) 0.0199(9) Uani 1 1 d . . . . .
C63 C 0.5061(3) 0.3545(2) 0.3266(2) 0.0203(9) Uani 1 1 d . . . . .
C64 C 0.4954(3) 0.3477(3) 0.2584(2) 0.0263(10) Uani 1 1 d . . . . .
H64 H 0.5070 0.3928 0.2509 0.032 Uiso 1 1 calc R U . . .
C65 C 0.4680(3) 0.2762(3) 0.2000(2) 0.0307(11) Uani 1 1 d . . . . .
C67 C 0.4507(3) 0.2120(3) 0.2123(2) 0.0291(11) Uani 1 1 d . . . . .
H67 H 0.4322 0.1630 0.1730 0.035 Uiso 1 1 calc R U . . .
C68 C 0.4594(3) 0.2160(2) 0.2801(2) 0.0238(10) Uani 1 1 d . . . . .
C69 C 0.4390(3) 0.1434(2) 0.2903(2) 0.0286(11) Uani 1 1 d . . . . .
H69 H 0.4579 0.1564 0.3409 0.034 Uiso 1 1 calc R U . . .
C70 C 0.3466(4) 0.1189(4) 0.2764(4) 0.080(2) Uani 1 1 d . . . . .
H70A H 0.3251 0.1121 0.2289 0.120 Uiso 1 1 calc R U . . .
H70B H 0.3197 0.1593 0.3118 0.120 Uiso 1 1 calc R U . . .
H70C H 0.3352 0.0696 0.2795 0.120 Uiso 1 1 calc R U . . .
C71 C 0.4827(4) 0.0758(3) 0.2445(3) 0.0622(19) Uani 1 1 d . . . . .
H71A H 0.4615 0.0585 0.1945 0.093 Uiso 1 1 calc R U . . .
H71B H 0.4728 0.0326 0.2572 0.093 Uiso 1 1 calc R U . . .
H71C H 0.5421 0.0927 0.2523 0.093 Uiso 1 1 calc R U . . .
C72 C 0.5388(3) 0.4341(2) 0.3876(2) 0.0229(10) Uani 1 1 d . . . . .
H72 H 0.5555 0.4252 0.4301 0.027 Uiso 1 1 calc R U . . .
C73 C 0.4708(3) 0.4868(3) 0.4056(3) 0.0353(12) Uani 1 1 d . . . . .
H73A H 0.4526 0.4966 0.3649 0.053 Uiso 1 1 calc R U . . .
H73B H 0.4918 0.5364 0.4465 0.053 Uiso 1 1 calc R U . . .
H73C H 0.4241 0.4613 0.4169 0.053 Uiso 1 1 calc R U . . .
C74 C 0.6149(3) 0.4730(2) 0.3736(2) 0.0299(11) Uani 1 1 d . . . . .
H74A H 0.6557 0.4361 0.3585 0.045 Uiso 1 1 calc R U . . .
H74B H 0.6387 0.5190 0.4171 0.045 Uiso 1 1 calc R U . . .
H74C H 0.5991 0.4889 0.3362 0.045 Uiso 1 1 calc R U . . .
C75 C 0.4225(3) 0.3145(2) 0.4453(2) 0.0260(10) Uani 1 1 d . . . . .
H75 H 0.3775 0.3279 0.4228 0.031 Uiso 1 1 calc R U . . .
C76 C 0.4168(3) 0.3154(2) 0.5100(2) 0.0254(10) Uani 1 1 d . . . . .
H76 H 0.3688 0.3297 0.5323 0.031 Uiso 1 1 calc R U . . .
C77 C 0.4814(3) 0.2952(2) 0.5422(2) 0.0233(10) Uani 1 1 d . . . . .
H77 H 0.4776 0.2957 0.5871 0.028 Uiso 1 1 calc R U . . .
C78 C 0.5526(3) 0.2739(2) 0.5104(2) 0.0196(9) Uani 1 1 d . . . . .
C79 C 0.6131(3) 0.2423(2) 0.5469(2) 0.0204(9) Uani 1 1 d . . . . .
C80 C 0.6623(3) 0.2906(2) 0.6114(2) 0.0245(10) Uani 1 1 d . . . . .
C81 C 0.6687(3) 0.3797(2) 0.6444(2) 0.0316(12) Uani 1 1 d . . . . .
H81 H 0.6406 0.3943 0.6086 0.038 Uiso 1 1 calc R U . . .
C82 C 0.7583(3) 0.4170(3) 0.6621(3) 0.0406(14) Uani 1 1 d . . . . .
H82A H 0.7859 0.3951 0.6197 0.061 Uiso 1 1 calc R U . . .
H82B H 0.7866 0.4064 0.6994 0.061 Uiso 1 1 calc R U . . .
H82C H 0.7599 0.4735 0.6786 0.061 Uiso 1 1 calc R U . . .
C83 C 0.6239(4) 0.4114(3) 0.7101(2) 0.0473(15) Uani 1 1 d . . . . .
H83A H 0.5660 0.3883 0.6970 0.071 Uiso 1 1 calc R U . . .
H83B H 0.6267 0.4683 0.7289 0.071 Uiso 1 1 calc R U . . .
H83C H 0.6503 0.3980 0.7463 0.071 Uiso 1 1 calc R U . . .
C84 C 0.7051(3) 0.2568(3) 0.6492(2) 0.0278(11) Uani 1 1 d . . . . .
H84 H 0.7377 0.2901 0.6930 0.033 Uiso 1 1 calc R U . . .
C85 C 0.7018(3) 0.1770(3) 0.6252(2) 0.0278(11) Uani 1 1 d . . . . .
C86 C 0.6551(3) 0.1297(2) 0.5592(2) 0.0245(10) Uani 1 1 d . . . . .
H86 H 0.6546 0.0747 0.5405 0.029 Uiso 1 1 calc R U . . .
C87 C 0.6099(3) 0.1598(2) 0.5203(2) 0.0218(10) Uani 1 1 d . . . . .
C88 C 0.5512(3) 0.1065(2) 0.4537(2) 0.0252(10) Uani 1 1 d . . . . .
H88 H 0.5456 0.1342 0.4230 0.030 Uiso 1 1 calc R U . . .
C89 C 0.5800(3) 0.0276(2) 0.4096(2) 0.0309(11) Uani 1 1 d . . . . .
H89A H 0.5404 -0.0016 0.3667 0.046 Uiso 1 1 calc R U . . .
H89B H 0.5838 -0.0021 0.4376 0.046 Uiso 1 1 calc R U . . .
H89C H 0.6343 0.0359 0.3964 0.046 Uiso 1 1 calc R U . . .
C90 C 0.4662(3) 0.0941(3) 0.4733(3) 0.0433(14) Uani 1 1 d . . . . .
H90A H 0.4263 0.0681 0.4302 0.065 Uiso 1 1 calc R U . . .
H90B H 0.4494 0.1447 0.5039 0.065 Uiso 1 1 calc R U . . .
H90C H 0.4681 0.0615 0.4986 0.065 Uiso 1 1 calc R U . . .
C91 C 0.7461(4) 0.1409(3) 0.6687(2) 0.0405(14) Uani 1 1 d . . . . .
H91 H 0.7825 0.1050 0.6378 0.049 Uiso 1 1 calc R U . . .
C92 C 0.8004(4) 0.1985(3) 0.7351(3) 0.0511(15) Uani 1 1 d . . . . .
H92A H 0.8420 0.2282 0.7227 0.077 Uiso 1 1 calc R U . . .
H92B H 0.8280 0.1704 0.7585 0.077 Uiso 1 1 calc R U . . .
H92C H 0.7667 0.2344 0.7673 0.077 Uiso 1 1 calc R U . . .
C93 C 0.6848(5) 0.0917(4) 0.6867(3) 0.075(2) Uani 1 1 d . . . . .
H93A H 0.6554 0.0495 0.6429 0.113 Uiso 1 1 calc R U . . .
H93B H 0.6451 0.1243 0.7140 0.113 Uiso 1 1 calc R U . . .
H93C H 0.7141 0.0695 0.7149 0.113 Uiso 1 1 calc R U . . .
C94 C 0.9079(3) 0.3873(2) 0.3405(2) 0.0177(9) Uani 1 1 d . . . . .
C95 C 0.9865(3) 0.4185(2) 0.3401(2) 0.0252(10) Uani 1 1 d . . . . .
H95 H 1.0331 0.4082 0.3636 0.030 Uiso 1 1 calc R U . . .
C96 C 0.9969(3) 0.4654(3) 0.3049(3) 0.0371(13) Uani 1 1 d . . . . .
H96 H 1.0507 0.4870 0.3044 0.044 Uiso 1 1 calc R U . . .
C97 C 0.9299(4) 0.4801(3) 0.2712(3) 0.0362(13) Uani 1 1 d . . . . .
H97 H 0.9373 0.5122 0.2476 0.043 Uiso 1 1 calc R U . . .
C98 C 0.8515(3) 0.4487(3) 0.2711(2) 0.0334(12) Uani 1 1 d . . . . .
H98 H 0.8053 0.4590 0.2473 0.040 Uiso 1 1 calc R U . . .
C99 C 0.8401(3) 0.4024(2) 0.3058(2) 0.0257(10) Uani 1 1 d . . . . .
H99 H 0.7860 0.3811 0.3060 0.031 Uiso 1 1 calc R U . . .
C100 C 0.9869(3) 0.3250(2) 0.4319(2) 0.0182(9) Uani 1 1 d . . . . .
C101 C 1.0126(3) 0.3679(2) 0.5045(2) 0.0198(9) Uani 1 1 d . . . . .
H101 H 0.9777 0.4019 0.5337 0.024 Uiso 1 1 calc R U . . .
C102 C 1.0890(3) 0.3611(2) 0.5343(2) 0.0255(10) Uani 1 1 d . . . . .
H102 H 1.1063 0.3910 0.5837 0.031 Uiso 1 1 calc R U . . .
C103 C 1.1398(3) 0.3112(2) 0.4927(2) 0.0262(10) Uani 1 1 d . . . . .
H103 H 1.1921 0.3071 0.5133 0.031 Uiso 1 1 calc R U . . .
C104 C 1.1140(3) 0.2667(2) 0.4202(2) 0.0242(10) Uani 1 1 d . . . . .
H104 H 1.1485 0.2318 0.3914 0.029 Uiso 1 1 calc R U . . .
C105 C 1.0388(3) 0.2738(2) 0.3910(2) 0.0205(9) Uani 1 1 d . . . . .
H105 H 1.0215 0.2431 0.3418 0.025 Uiso 1 1 calc R U . . .
C137 C 0.9097(8) 0.6105(6) 0.1625(5) 0.151(4) Uani 1 1 d . U . . .
H13L H 0.8940 0.6210 0.1217 0.226 Uiso 1 1 calc R U . . .
H13M H 0.8896 0.6490 0.2044 0.226 Uiso 1 1 calc R U . . .
H13N H 0.8852 0.5580 0.1525 0.226 Uiso 1 1 calc R U . . .
C161 C 0.3947(8) 0.3150(8) 0.1105(6) 0.069(3) Uani 0.644(10) 1 d . U P A 1
H16I H 0.3907 0.3055 0.0607 0.104 Uiso 0.644(10) 1 calc R U P A 1
H16O H 0.4112 0.3707 0.1411 0.104 Uiso 0.644(10) 1 calc R U P A 1
H16L H 0.3409 0.2991 0.1202 0.104 Uiso 0.644(10) 1 calc R U P A 1
C162 C 0.5425(7) 0.2935(7) 0.1077(5) 0.058(3) Uani 0.644(10) 1 d . U P A 1
H16M H 0.5365 0.2870 0.0588 0.088 Uiso 0.644(10) 1 calc R U P A 1
H16N H 0.5831 0.2607 0.1135 0.088 Uiso 0.644(10) 1 calc R U P A 1
H16P H 0.5612 0.3483 0.1401 0.088 Uiso 0.644(10) 1 calc R U P A 1
C163 C 0.3621(15) 0.2722(16) 0.1075(12) 0.069(3) Uani 0.356(10) 1 d . U P A 2
H16A H 0.3488 0.2592 0.0571 0.104 Uiso 0.356(10) 1 calc R U P A 2
H16B H 0.3489 0.3248 0.1363 0.104 Uiso 0.356(10) 1 calc R U P A 2
H16C H 0.3297 0.2346 0.1183 0.104 Uiso 0.356(10) 1 calc R U P A 2
C164 C 0.5068(14) 0.3360(12) 0.1177(9) 0.058(3) Uani 0.356(10) 1 d . U P A 2
H16D H 0.4991 0.3272 0.0681 0.088 Uiso 0.356(10) 1 calc R U P A 2
H16E H 0.5655 0.3383 0.1332 0.088 Uiso 0.356(10) 1 calc R U P A 2
H16F H 0.4870 0.3854 0.1473 0.088 Uiso 0.356(10) 1 calc R U P A 2

loop_
_atom_site_aniso_label
_atom_site_aniso_U_11
_atom_site_aniso_U_22
_atom_site_aniso_U_33
_atom_site_aniso_U_23
_atom_site_aniso_U_13
_atom_site_aniso_U_12
Au1 0.01570(9) 0.01376(7) 0.01481(8) 0.00467(6) 0.00402(6) 0.00231(6)
Au2 0.01554(9) 0.01616(7) 0.01633(8) 0.00796(6) 0.00439(6) 0.00531(6)
Sn1 0.01159(15) 0.01349(12) 0.01537(13) 0.00504(10) 0.00277(11) 0.00246(11)
Sn2 0.01400(16) 0.01433(12) 0.01122(12) 0.00419(10) 0.00139(11) 0.00311(11)
Cl1 0.0179(6) 0.0229(5) 0.0194(5) 0.0055(4) 0.0033(4) -0.0011(4)
Cl2 0.0176(6) 0.0260(5) 0.0182(5) 0.0094(4) 0.0030(4) 0.0066(4)
P1 0.0143(6) 0.0138(5) 0.0177(5) 0.0047(4) 0.0044(4) 0.0018(4)
P2 0.0166(6) 0.0176(5) 0.0150(5) 0.0076(4) 0.0039(4) 0.0062(4)
C1 0.020(2) 0.0143(18) 0.0157(19) 0.0060(16) 0.0037(17) 0.0050(17)
C2 0.020(3) 0.018(2) 0.026(2) 0.0092(17) 0.0071(19) 0.0009(18)
C160 0.059(4) 0.044(3) 0.024(2) 0.012(2) -0.004(3) 0.001(3)
C145 0.30(2) 0.38(2) 0.314(19) 0.245(16) -0.124(15) -0.094(17)
C144 0.246(16) 0.368(17) 0.244(15) 0.144(12) -0.091(10) -0.020(13)
C143 0.185(13) 0.339(14) 0.201(11) 0.159(10) -0.042(8) -0.077(10)
C142 0.168(12) 0.319(14) 0.175(11) 0.112(9) -0.057(7) -0.080(10)
C141 0.182(12) 0.272(14) 0.169(11) 0.118(9) -0.051(8) -0.071(10)
C140 0.147(9) 0.087(6) 0.080(6) 0.018(5) -0.016(5) 0.018(6)
C134 0.239(10) 0.105(7) 0.081(6) 0.036(5) -0.009(7) 0.021(8)
C133 0.208(8) 0.074(5) 0.042(4) 0.028(3) -0.015(5) -0.002(6)
C132 0.214(8) 0.093(6) 0.069(5) 0.005(5) -0.004(6) -0.020(7)
C131 0.205(9) 0.103(7) 0.100(7) -0.003(6) -0.021(7) -0.006(7)
C130 0.194(9) 0.134(9) 0.102(7) -0.019(7) -0.022(8) -0.020(9)
C125 0.141(11) 0.202(13) 0.270(16) 0.105(11) 0.074(11) 0.079(10)
C124 0.123(8) 0.117(8) 0.254(12) 0.064(8) 0.013(9) 0.044(7)
C123 0.110(7) 0.106(6) 0.202(9) 0.090(6) 0.015(7) 0.035(6)
C122 0.125(6) 0.091(6) 0.124(7) 0.066(5) 0.010(6) 0.018(5)
C121 0.115(6) 0.089(6) 0.112(6) 0.046(5) 0.023(6) 0.001(5)
C120 0.202(10) 0.087(6) 0.067(5) 0.037(4) 0.048(6) 0.044(6)
C106 0.076(6) 0.084(5) 0.097(6) 0.004(4) 0.056(5) -0.013(4)
C3 0.018(3) 0.0161(19) 0.023(2) 0.0054(17) 0.0001(18) 0.0012(17)
C4 0.022(3) 0.0168(19) 0.024(2) 0.0049(17) 0.0090(19) 0.0053(18)
C5 0.013(2) 0.0176(19) 0.020(2) 0.0083(16) 0.0046(17) 0.0060(17)
C6 0.013(2) 0.0152(18) 0.0152(19) 0.0078(15) 0.0004(16) 0.0020(16)
C7 0.015(2) 0.0146(18) 0.0158(19) 0.0068(15) 0.0013(17) 0.0025(16)
C8 0.016(2) 0.0149(18) 0.0177(19) 0.0081(16) 0.0029(17) 0.0002(17)
C9 0.023(3) 0.0172(19) 0.0158(19) 0.0078(16) 0.0049(18) 0.0034(18)
C10 0.017(2) 0.025(2) 0.017(2) 0.0097(17) 0.0029(18) 0.0044(18)
C11 0.031(3) 0.019(2) 0.021(2) 0.0066(17) 0.004(2) 0.0045(19)
C12 0.027(3) 0.022(2) 0.024(2) 0.0095(18) -0.002(2) -0.003(2)
C13 0.019(3) 0.031(2) 0.032(2) 0.018(2) 0.002(2) -0.001(2)
C14 0.020(3) 0.020(2) 0.023(2) 0.0109(17) 0.0059(19) 0.0045(18)
C15 0.016(2) 0.0177(19) 0.020(2) 0.0098(16) 0.0056(18) 0.0070(17)
C16 0.025(3) 0.026(2) 0.022(2) 0.0130(18) -0.0016(19) 0.0030(19)
C17 0.026(3) 0.026(2) 0.041(3) 0.017(2) 0.004(2) 0.003(2)
C18 0.017(3) 0.029(2) 0.048(3) 0.025(2) 0.015(2) 0.009(2)
C19 0.025(3) 0.037(3) 0.025(2) 0.019(2) 0.010(2) 0.012(2)
C20 0.020(3) 0.022(2) 0.021(2) 0.0102(17) 0.0063(19) 0.0061(18)
C21 0.026(3) 0.021(2) 0.0150(19) 0.0082(16) 0.0042(18) 0.0053(18)
C22 0.020(3) 0.021(2) 0.026(2) 0.0121(18) 0.0032(19) 0.0081(18)
C23 0.023(3) 0.019(2) 0.023(2) 0.0059(17) 0.0079(19) 0.0085(18)
C24 0.020(2) 0.0182(19) 0.0155(19) 0.0044(16) 0.0046(18) 0.0056(18)
C25 0.018(2) 0.0166(19) 0.0133(19) 0.0053(15) 0.0017(17) 0.0066(17)
C26 0.023(3) 0.019(2) 0.0147(19) 0.0072(16) -0.0011(18) 0.0047(18)
C27 0.025(3) 0.020(2) 0.0126(19) -0.0014(16) 0.0017(18) 0.0034(19)
C28 0.031(3) 0.022(2) 0.021(2) 0.0038(18) 0.003(2) 0.001(2)
C29 0.037(3) 0.022(2) 0.033(3) 0.005(2) 0.006(2) -0.002(2)
C30 0.026(3) 0.026(2) 0.040(3) 0.006(2) 0.005(2) -0.001(2)
C31 0.025(3) 0.029(2) 0.040(3) 0.004(2) -0.002(2) 0.006(2)
C32 0.024(3) 0.023(2) 0.022(2) 0.0047(18) -0.0022(19) 0.0001(19)
C33 0.019(3) 0.026(2) 0.032(2) 0.0080(19) -0.006(2) 0.0011(19)
C34 0.049(4) 0.042(3) 0.037(3) 0.013(2) -0.010(3) 0.003(3)
C35 0.042(4) 0.030(3) 0.049(3) 0.011(2) 0.008(3) 0.011(2)
C36 0.032(4) 0.035(3) 0.083(4) 0.013(3) 0.016(3) -0.006(3)
C37 0.028(4) 0.075(5) 0.254(11) 0.090(6) 0.017(6) 0.002(4)
C38 0.039(3) 0.023(2) 0.029(2) 0.0081(19) 0.001(2) 0.001(2)
C39 0.053(4) 0.034(3) 0.041(3) 0.021(2) 0.001(3) 0.000(3)
C40 0.055(4) 0.029(3) 0.045(3) 0.011(2) -0.003(3) 0.008(3)
C41 0.031(3) 0.021(2) 0.018(2) 0.0010(17) 0.000(2) 0.004(2)
C42 0.031(3) 0.025(2) 0.018(2) 0.0032(18) 0.007(2) 0.007(2)
C43 0.023(3) 0.028(2) 0.018(2) 0.0095(18) 0.0065(19) 0.0072(19)
C44 0.020(2) 0.019(2) 0.0118(19) 0.0064(16) 0.0006(17) 0.0064(18)
C45 0.019(2) 0.020(2) 0.0134(19) 0.0051(16) 0.0084(17) 0.0029(17)
C46 0.028(3) 0.019(2) 0.0152(19) 0.0060(16) 0.0074(19) 0.0042(18)
C47 0.030(3) 0.023(2) 0.020(2) 0.0087(18) 0.011(2) 0.009(2)
C48 0.028(3) 0.020(2) 0.018(2) 0.0032(17) 0.0128(19) 0.0009(19)
C49 0.020(3) 0.029(2) 0.019(2) 0.0073(18) 0.0070(19) 0.0006(19)
C50 0.019(3) 0.024(2) 0.0121(19) 0.0049(16) 0.0041(17) 0.0047(18)
C51 0.022(3) 0.027(2) 0.022(2) 0.0088(18) -0.0006(19) 0.0035(19)
C52 0.026(3) 0.032(2) 0.029(2) 0.012(2) 0.002(2) 0.004(2)
C53 0.026(3) 0.036(3) 0.025(2) 0.002(2) 0.001(2) 0.011(2)
C54 0.030(3) 0.025(2) 0.029(2) 0.0023(19) 0.012(2) -0.001(2)
C55 0.056(4) 0.050(3) 0.053(3) 0.029(3) 0.002(3) -0.024(3)
C56 0.039(4) 0.035(3) 0.047(3) 0.013(2) -0.001(3) -0.017(2)
C57 0.022(3) 0.023(2) 0.017(2) 0.0101(17) 0.0064(18) 0.0061(18)
C58 0.038(3) 0.042(3) 0.016(2) 0.013(2) 0.005(2) 0.017(2)
C59 0.038(3) 0.030(2) 0.028(2) 0.014(2) 0.007(2) 0.012(2)
C60 0.012(2) 0.0141(18) 0.025(2) 0.0040(16) 0.0063(18) 0.0028(16)
C61 0.012(2) 0.0133(18) 0.028(2) 0.0059(17) 0.0010(18) 0.0019(16)
C62 0.010(2) 0.022(2) 0.023(2) 0.0056(17) 0.0014(18) 0.0060(17)
C63 0.013(2) 0.023(2) 0.023(2) 0.0080(17) 0.0018(18) 0.0089(18)
C64 0.022(3) 0.027(2) 0.032(2) 0.014(2) 0.001(2) 0.007(2)
C65 0.026(3) 0.036(3) 0.025(2) 0.010(2) -0.002(2) 0.003(2)
C67 0.025(3) 0.029(2) 0.024(2) 0.0048(19) -0.004(2) 0.002(2)
C68 0.011(2) 0.022(2) 0.033(2) 0.0077(19) -0.0017(19) 0.0032(18)
C69 0.023(3) 0.025(2) 0.032(2) 0.0080(19) -0.005(2) 0.001(2)
C70 0.029(4) 0.066(4) 0.164(8) 0.077(5) -0.013(4) -0.014(3)
C71 0.087(5) 0.029(3) 0.074(4) 0.018(3) 0.033(4) 0.024(3)
C72 0.026(3) 0.020(2) 0.023(2) 0.0088(17) 0.0052(19) 0.0071(19)
C73 0.030(3) 0.026(2) 0.043(3) 0.007(2) 0.009(2) 0.011(2)
C74 0.032(3) 0.024(2) 0.030(2) 0.0068(19) 0.009(2) 0.005(2)
C75 0.022(3) 0.022(2) 0.042(3) 0.018(2) 0.016(2) 0.0130(19)
C76 0.020(3) 0.022(2) 0.031(2) 0.0066(19) 0.014(2) 0.0067(19)
C77 0.021(3) 0.022(2) 0.027(2) 0.0092(18) 0.014(2) 0.0061(19)
C78 0.017(2) 0.0162(19) 0.027(2) 0.0085(17) 0.0097(19) 0.0045(17)
C79 0.023(3) 0.024(2) 0.021(2) 0.0132(18) 0.0111(19) 0.0087(19)
C80 0.029(3) 0.026(2) 0.021(2) 0.0107(18) 0.012(2) 0.009(2)
C81 0.048(4) 0.025(2) 0.020(2) 0.0091(19) -0.001(2) 0.006(2)
C82 0.053(4) 0.031(3) 0.037(3) 0.019(2) -0.013(3) -0.004(3)
C83 0.074(5) 0.035(3) 0.029(3) 0.007(2) 0.010(3) 0.023(3)
C84 0.031(3) 0.035(2) 0.023(2) 0.015(2) 0.010(2) 0.012(2)
C85 0.037(3) 0.029(2) 0.028(2) 0.018(2) 0.018(2) 0.017(2)
C86 0.032(3) 0.023(2) 0.029(2) 0.0172(19) 0.017(2) 0.011(2)
C87 0.023(3) 0.023(2) 0.027(2) 0.0156(18) 0.015(2) 0.0067(19)
C88 0.022(3) 0.020(2) 0.038(3) 0.0155(19) 0.011(2) 0.0035(19)
C89 0.037(3) 0.023(2) 0.032(2) 0.0097(19) 0.013(2) 0.003(2)
C90 0.027(3) 0.028(3) 0.068(4) 0.013(2) 0.021(3) 0.001(2)
C91 0.072(4) 0.037(3) 0.028(3) 0.022(2) 0.024(3) 0.034(3)
C92 0.042(4) 0.068(4) 0.064(4) 0.049(3) 0.002(3) 0.014(3)
C93 0.099(6) 0.074(4) 0.061(4) 0.053(4) -0.036(4) -0.039(4)
C94 0.022(3) 0.0114(18) 0.020(2) 0.0051(16) 0.0084(18) 0.0039(17)
C95 0.021(3) 0.027(2) 0.029(2) 0.0135(19) 0.006(2) 0.0019(19)
C96 0.041(4) 0.031(3) 0.046(3) 0.021(2) 0.021(3) 0.001(2)
C97 0.051(4) 0.031(3) 0.035(3) 0.021(2) 0.015(3) 0.004(2)
C98 0.042(3) 0.031(2) 0.030(3) 0.016(2) 0.004(2) 0.012(2)
C99 0.027(3) 0.021(2) 0.029(2) 0.0101(19) 0.005(2) 0.0032(19)
C100 0.018(2) 0.0136(18) 0.020(2) 0.0049(16) 0.0045(18) -0.0005(17)
C101 0.021(3) 0.018(2) 0.023(2) 0.0098(17) 0.0077(19) 0.0050(18)
C102 0.028(3) 0.023(2) 0.026(2) 0.0118(18) 0.002(2) 0.000(2)
C103 0.018(3) 0.029(2) 0.033(2) 0.015(2) 0.000(2) 0.0010(19)
C104 0.020(3) 0.020(2) 0.033(2) 0.0110(19) 0.008(2) 0.0069(19)
C105 0.017(2) 0.021(2) 0.022(2) 0.0084(17) 0.0057(18) 0.0023(18)
C137 0.245(11) 0.111(8) 0.099(7) 0.052(6) -0.030(8) 0.069(9)
C161 0.069(6) 0.103(9) 0.034(4) 0.030(6) -0.010(5) 0.025(6)
C162 0.079(6) 0.075(7) 0.029(4) 0.028(5) 0.016(4) 0.009(5)
C163 0.069(6) 0.103(9) 0.034(4) 0.030(6) -0.010(5) 0.025(6)
C164 0.079(6) 0.075(7) 0.029(4) 0.028(5) 0.016(4) 0.009(5)

loop_
_atom_type_symbol
_atom_type_description
_atom_type_scat_dispersion_real
_atom_type_scat_dispersion_imag
_atom_type_scat_source
C C 0.0033 0.0016 'International Tables Vol C Tables 4.2.6.8 and 6.1.1.4'
P P 0.1023 0.0942 'International Tables Vol C Tables 4.2.6.8 and 6.1.1.4'
Cl Cl 0.1484 0.1585 'International Tables Vol C Tables 4.2.6.8 and 6.1.1.4'
Sn Sn -0.6537 1.4246 'International Tables Vol C Tables 4.2.6.8 and 6.1.1.4'
Au Au -2.0133 8.8022 'International Tables Vol C Tables 4.2.6.8 and 6.1.1.4'
H H 0.0000 0.0000 'International Tables Vol C Tables 4.2.6.8 and 6.1.1.4'

loop_
_geom_angle_atom_site_label_1
_geom_angle_atom_site_label_2
_geom_angle_atom_site_label_3
_geom_angle
P1 Au1 Sn2 164.57(3)
P1 Au1 Au2 107.16(3)
Sn2 Au1 Au2 75.010(10)
P2 Au2 Sn1 162.67(3)
P2 Au2 Au1 105.74(3)
Sn1 Au2 Au1 75.662(10)
P2 Au2 Sn2 80.43(3)
Sn1 Au2 Sn2 111.313(11)
Au1 Au2 Sn2 48.640(8)
C6 Sn1 C60 99.51(14)
C6 Sn1 Cl2 96.19(10)
C60 Sn1 Cl2 107.90(12)
C6 Sn1 Au2 116.25(11)
C60 Sn1 Au2 125.71(11)
Cl2 Sn1 Au2 107.24(3)
C25 Sn2 C7 97.18(14)
C25 Sn2 Cl1 107.96(11)
C7 Sn2 Cl1 97.01(11)
C25 Sn2 Au1 125.71(10)
C7 Sn2 Au1 116.47(9)
Cl1 Sn2 Au1 108.53(3)
C25 Sn2 Au2 171.73(11)
C7 Sn2 Au2 87.98(10)
Cl1 Sn2 Au2 64.83(2)
Au1 Sn2 Au2 56.349(8)
C100 P1 C1 108.25(18)
C100 P1 C94 106.23(19)
C1 P1 C94 99.21(17)
C100 P1 Au1 105.61(13)
C1 P1 Au1 121.65(13)
C94 P1 Au1 114.94(12)
C15 P2 C9 106.12(18)
C15 P2 C8 98.88(17)
C9 P2 C8 108.57(19)
C15 P2 Au2 116.04(14)
C9 P2 Au2 104.32(14)
C8 P2 Au2 121.99(14)
C2 C1 C6 120.0(4)
C2 C1 P1 115.8(3)
C6 C1 P1 123.8(3)
C3 C2 C1 121.7(4)
C3 C2 H2 119.2
C1 C2 H2 119.2
C161 C160 C65 114.8(6)
C65 C160 C164 113.2(8)
C161 C160 C162 108.9(7)
C65 C160 C162 109.4(5)
C65 C160 C163 104.5(9)
C164 C160 C163 108.3(13)
C161 C160 H16Z 107.9
C65 C160 H16Z 107.9
C162 C160 H16Z 107.9
C65 C160 H16Y 110.2
C164 C160 H16Y 110.2
C163 C160 H16Y 110.2
C144 C145 H14A 109.5
C144 C145 H14B 109.5
H14A C145 H14B 109.5
C144 C145 H14C 109.5
H14A C145 H14C 109.5
H14B C145 H14C 109.5
C143 C144 C145 112.6(17)
C143 C144 H14O 109.1
C145 C144 H14O 109.1
C143 C144 H14P 109.1
C145 C144 H14P 109.1
H14O C144 H14P 107.8
C144 C143 C142 111.9(15)
C144 C143 H14D 109.2
C142 C143 H14D 109.2
C144 C143 H14E 109.2
C142 C143 H14E 109.2
H14D C143 H14E 107.9
C141 C142 C143 108.3(14)
C141 C142 H14X 110.0
C143 C142 H14X 110.0
C141 C142 H14Y 110.0
C143 C142 H14Y 110.0
H14X C142 H14Y 108.4
C142 C141 C140 126.9(15)
C142 C141 H14T 105.6
C140 C141 H14T 105.6
C142 C141 H14Z 105.6
C140 C141 H14Z 105.6
H14T C141 H14Z 106.1
C141 C140 H14W 109.5
C141 C140 H14R 109.5
H14W C140 H14R 109.5
C141 C140 H14S 109.5
H14W C140 H14S 109.5
H14R C140 H14S 109.5
C133 C134 C137 110.7(9)
C133 C134 H13A 109.5
C137 C134 H13A 109.5
C133 C134 H13B 109.5
C137 C134 H13B 109.5
H13A C134 H13B 108.1
C134 C133 C132 111.7(8)
C134 C133 H13C 109.3
C132 C133 H13C 109.3
C134 C133 H13D 109.3
C132 C133 H13D 109.3
H13C C133 H13D 107.9
C131 C132 C133 114.0(9)
C131 C132 H13E 108.7
C133 C132 H13E 108.7
C131 C132 H13F 108.7
C133 C132 H13F 108.7
H13E C132 H13F 107.6
C132 C131 C130 112.9(9)
C132 C131 H13G 109.0
C130 C131 H13G 109.0
C132 C131 H13H 109.0
C130 C131 H13H 109.0
H13G C131 H13H 107.8
C131 C130 H13I 109.5
C131 C130 H13J 109.5
H13I C130 H13J 109.5
C131 C130 H13K 109.5
H13I C130 H13K 109.5
H13J C130 H13K 109.5
C124 C125 H12X 109.5
C124 C125 H12Y 109.5
H12X C125 H12Y 109.5
C124 C125 H12Z 109.5
H12X C125 H12Z 109.5
H12Y C125 H12Z 109.5
C123 C124 C125 119.0(12)
C123 C124 H12S 107.6
C125 C124 H12S 107.6
C123 C124 H12T 107.6
C125 C124 H12T 107.6
H12S C124 H12T 107.0
C124 C123 C122 118.7(10)
C124 C123 H12U 107.6
C122 C123 H12U 107.6
C124 C123 H12V 107.6
C122 C123 H12V 107.6
H12U C123 H12V 107.1
C121 C122 C123 118.0(9)
C121 C122 H12C 107.8
C123 C122 H12C 107.8
C121 C122 H12D 107.8
C123 C122 H12D 107.8
H12C C122 H12D 107.2
C122 C121 C120 116.4(8)
C122 C121 H12E 108.2
C120 C121 H12E 108.2
C122 C121 H12F 108.2
C120 C121 H12F 108.2
H12E C121 H12F 107.4
C121 C120 H12G 109.5
C121 C120 H12H 109.5
H12G C120 H12H 109.5
C121 C120 H12I 109.5
H12G C120 H12I 109.5
H12H C120 H12I 109.5
C36 C106 H10A 109.5
C36 C106 H10B 109.5
H10A C106 H10B 109.5
C36 C106 H10C 109.5
H10A C106 H10C 109.5
H10B C106 H10C 109.5
C4 C3 C2 119.2(4)
C4 C3 H3 120.4
C2 C3 H3 120.4
C3 C4 C5 119.6(4)
C3 C4 H4 120.2
C5 C4 H4 120.2
C4 C5 C6 122.5(4)
C4 C5 H5 118.8
C6 C5 H5 118.8
C5 C6 C1 117.0(3)
C5 C6 Sn1 116.6(3)
C1 C6 Sn1 126.4(3)
C24 C7 C8 117.2(4)
C24 C7 Sn2 116.9(3)
C8 C7 Sn2 125.9(3)
C21 C8 C7 119.8(4)
C21 C8 P2 116.5(3)
C7 C8 P2 123.0(3)
C14 C9 C10 119.1(4)
C14 C9 P2 124.7(3)
C10 C9 P2 116.1(3)
C11 C10 C9 119.9(4)
C11 C10 H10 120.0
C9 C10 H10 120.0
C12 C11 C10 120.6(4)
C12 C11 H11 119.7
C10 C11 H11 119.7
C11 C12 C13 119.4(4)
C11 C12 H12 120.3
C13 C12 H12 120.3
C14 C13 C12 120.6(4)
C14 C13 H13 119.7
C12 C13 H13 119.7
C9 C14 C13 120.3(4)
C9 C14 H14 119.8
C13 C14 H14 119.8
C20 C15 C16 118.9(4)
C20 C15 P2 123.3(3)
C16 C15 P2 117.7(3)
C17 C16 C15 120.6(4)
C17 C16 H16 119.7
C15 C16 H16 119.7
C18 C17 C16 119.9(4)
C18 C17 H17 120.1
C16 C17 H17 120.1
C19 C18 C17 120.0(4)
C19 C18 H18 120.0
C17 C18 H18 120.0
C18 C19 C20 120.0(4)
C18 C19 H19 120.0
C20 C19 H19 120.0
C15 C20 C19 120.6(4)
C15 C20 H20 119.7
C19 C20 H20 119.7
C22 C21 C8 122.0(4)
C22 C21 H21 119.0
C8 C21 H21 119.0
C21 C22 C23 118.5(4)
C21 C22 H22 120.8
C23 C22 H22 120.8
C24 C23 C22 120.3(4)
C24 C23 H23 119.9
C22 C23 H23 119.9
C23 C24 C7 122.1(4)
C23 C24 H24 118.9
C7 C24 H24 118.9
C44 C25 C26 118.8(3)
C44 C25 Sn2 115.9(3)
C26 C25 Sn2 124.7(3)
C41 C26 C25 119.4(4)
C41 C26 C27 116.4(3)
C25 C26 C27 124.0(3)
C32 C27 C28 120.0(4)
C32 C27 C26 118.9(4)
C28 C27 C26 121.1(4)
C29 C28 C27 118.8(4)
C29 C28 C38 119.1(4)
C27 C28 C38 122.1(4)
C28 C29 C30 122.5(5)
C28 C29 H29 118.8
C30 C29 H29 118.8
C31 C30 C29 117.8(5)
C31 C30 C36 123.5(5)
C29 C30 C36 118.7(5)
C30 C31 C32 122.4(5)
C30 C31 H31 118.8
C32 C31 H31 118.8
C31 C32 C27 118.6(4)
C31 C32 C33 120.0(4)
C27 C32 C33 121.4(4)
C32 C33 C35 113.0(4)
C32 C33 C34 110.4(4)
C35 C33 C34 111.8(4)
C32 C33 H33 107.1
C35 C33 H33 107.1
C34 C33 H33 107.1
C33 C34 H34A 109.5
C33 C34 H34B 109.5
H34A C34 H34B 109.5
C33 C34 H34C 109.5
H34A C34 H34C 109.5
H34B C34 H34C 109.5
C33 C35 H35A 109.5
C33 C35 H35B 109.5
H35A C35 H35B 109.5
C33 C35 H35C 109.5
H35A C35 H35C 109.5
H35B C35 H35C 109.5
C37 C36 C30 115.6(5)
C37 C36 C106 110.1(6)
C30 C36 C106 110.1(5)
C37 C36 H36 106.9
C30 C36 H36 106.9
C106 C36 H36 106.9
C36 C37 H37A 109.5
C36 C37 H37B 109.5
H37A C37 H37B 109.5
C36 C37 H37C 109.5
H37A C37 H37C 109.5
H37B C37 H37C 109.5
C39 C38 C28 112.4(4)
C39 C38 C40 110.6(4)
C28 C38 C40 110.8(4)
C39 C38 H38 107.6
C28 C38 H38 107.6
C40 C38 H38 107.6
C38 C39 H39A 109.5
C38 C39 H39B 109.5
H39A C39 H39B 109.5
C38 C39 H39C 109.5
H39A C39 H39C 109.5
H39B C39 H39C 109.5
C38 C40 H40A 109.5
C38 C40 H40B 109.5
H40A C40 H40B 109.5
C38 C40 H40C 109.5
H40A C40 H40C 109.5
H40B C40 H40C 109.5
C42 C41 C26 121.4(4)
C42 C41 H41 119.3
C26 C41 H41 119.3
C43 C42 C41 119.2(4)
C43 C42 H42 120.4
C41 C42 H42 120.4
C42 C43 C44 121.7(4)
C42 C43 H43 119.2
C44 C43 H43 119.2
C25 C44 C43 119.2(4)
C25 C44 C45 126.1(3)
C43 C44 C45 114.6(4)
C50 C45 C46 120.1(4)
C50 C45 C44 120.5(4)
C46 C45 C44 118.6(4)
C47 C46 C45 117.7(4)
C47 C46 C57 120.6(4)
C45 C46 C57 121.6(4)
C48 C47 C46 122.9(4)
C48 C47 H47 118.6
C46 C47 H47 118.6
C49 C48 C47 117.4(4)
C49 C48 C54 123.6(4)
C47 C48 C54 119.0(4)
C48 C49 C50 123.0(4)
C48 C49 H49 118.5
C50 C49 H49 118.5
C49 C50 C45 118.7(4)
C49 C50 C51 118.4(4)
C45 C50 C51 122.8(4)
C53 C51 C50 112.7(4)
C53 C51 C52 110.4(4)
C50 C51 C52 110.4(3)
C53 C51 H51 107.7
C50 C51 H51 107.7
C52 C51 H51 107.7
C51 C52 H52A 109.5
C51 C52 H52B 109.5
H52A C52 H52B 109.5
C51 C52 H52C 109.5
H52A C52 H52C 109.5
H52B C52 H52C 109.5
C51 C53 H53A 109.5
C51 C53 H53B 109.5
H53A C53 H53B 109.5
C51 C53 H53C 109.5
H53A C53 H53C 109.5
H53B C53 H53C 109.5
C56 C54 C55 110.0(4)
C56 C54 C48 114.0(4)
C55 C54 C48 110.9(4)
C56 C54 H54 107.2
C55 C54 H54 107.2
C48 C54 H54 107.2
C54 C55 H55A 109.5
C54 C55 H55B 109.5
H55A C55 H55B 109.5
C54 C55 H55C 109.5
H55A C55 H55C 109.5
H55B C55 H55C 109.5
C54 C56 H56A 109.5
C54 C56 H56B 109.5
H56A C56 H56B 109.5
C54 C56 H56C 109.5
H56A C56 H56C 109.5
H56B C56 H56C 109.5
C46 C57 C58 111.0(3)
C46 C57 C59 114.3(3)
C58 C57 C59 109.5(4)
C46 C57 H57 107.2
C58 C57 H57 107.2
C59 C57 H57 107.2
C57 C58 H58A 109.5
C57 C58 H58B 109.5
H58A C58 H58B 109.5
C57 C58 H58C 109.5
H58A C58 H58C 109.5
H58B C58 H58C 109.5
C57 C59 H59A 109.5
C57 C59 H59B 109.5
H59A C59 H59B 109.5
C57 C59 H59C 109.5
H59A C59 H59C 109.5
H59B C59 H59C 109.5
C61 C60 C78 118.1(4)
C61 C60 Sn1 125.2(3)
C78 C60 Sn1 116.7(3)
C75 C61 C60 119.7(4)
C75 C61 C62 116.4(4)
C60 C61 C62 123.7(4)
C63 C62 C68 120.3(4)
C63 C62 C61 121.2(3)
C68 C62 C61 118.5(4)
C64 C63 C62 119.4(4)
C64 C63 C72 118.7(4)
C62 C63 C72 121.9(4)
C63 C64 C65 121.7(4)
C63 C64 H64 119.1
C65 C64 H64 119.1
C67 C65 C64 117.9(4)
C67 C65 C160 120.5(4)
C64 C65 C160 121.5(4)
C65 C67 C68 122.6(4)
C65 C67 H67 118.7
C68 C67 H67 118.7
C67 C68 C62 118.1(4)
C67 C68 C69 120.1(4)
C62 C68 C69 121.8(4)
C68 C69 C71 112.8(4)
C68 C69 C70 111.0(4)
C71 C69 C70 109.9(5)
C68 C69 H69 107.6
C71 C69 H69 107.6
C70 C69 H69 107.6
C69 C70 H70A 109.5
C69 C70 H70B 109.5
H70A C70 H70B 109.5
C69 C70 H70C 109.5
H70A C70 H70C 109.5
H70B C70 H70C 109.5
C69 C71 H71A 109.5
C69 C71 H71B 109.5
H71A C71 H71B 109.5
C69 C71 H71C 109.5
H71A C71 H71C 109.5
H71B C71 H71C 109.5
C73 C72 C74 111.5(4)
C73 C72 C63 110.4(4)
C74 C72 C63 113.0(3)
C73 C72 H72 107.2
C74 C72 H72 107.2
C63 C72 H72 107.2
C72 C73 H73A 109.5
C72 C73 H73B 109.5
H73A C73 H73B 109.5
C72 C73 H73C 109.5
H73A C73 H73C 109.5
H73B C73 H73C 109.5
C72 C74 H74A 109.5
C72 C74 H74B 109.5
H74A C74 H74B 109.5
C72 C74 H74C 109.5
H74A C74 H74C 109.5
H74B C74 H74C 109.5
C76 C75 C61 122.0(4)
C76 C75 H75 119.0
C61 C75 H75 119.0
C75 C76 C77 119.0(4)
C75 C76 H76 120.5
C77 C76 H76 120.5
C76 C77 C78 121.5(4)
C76 C77 H77 119.3
C78 C77 H77 119.3
C77 C78 C60 119.6(4)
C77 C78 C79 115.4(4)
C60 C78 C79 124.7(4)
C80 C79 C87 119.2(4)
C80 C79 C78 122.1(4)
C87 C79 C78 117.9(4)
C84 C80 C79 119.4(4)
C84 C80 C81 117.7(4)
C79 C80 C81 122.8(4)
C82 C81 C80 111.8(4)
C82 C81 C83 111.0(4)
C80 C81 C83 111.0(4)
C82 C81 H81 107.6
C80 C81 H81 107.6
C83 C81 H81 107.6
C81 C82 H82A 109.5
C81 C82 H82B 109.5
H82A C82 H82B 109.5
C81 C82 H82C 109.5
H82A C82 H82C 109.5
H82B C82 H82C 109.5
C81 C83 H83A 109.5
C81 C83 H83B 109.5
H83A C83 H83B 109.5
C81 C83 H83C 109.5
H83A C83 H83C 109.5
H83B C83 H83C 109.5
C85 C84 C80 122.6(4)
C85 C84 H84 118.7
C80 C84 H84 118.7
C84 C85 C86 117.2(4)
C84 C85 C91 121.9(4)
C86 C85 C91 120.9(4)
C87 C86 C85 122.7(4)
C87 C86 H86 118.6
C85 C86 H86 118.6
C86 C87 C79 118.8(4)
C86 C87 C88 121.1(4)
C79 C87 C88 119.8(4)
C90 C88 C87 109.7(4)
C90 C88 C89 109.8(4)
C87 C88 C89 114.8(4)
C90 C88 H88 107.4
C87 C88 H88 107.4
C89 C88 H88 107.4
C88 C89 H89A 109.5
C88 C89 H89B 109.5
H89A C89 H89B 109.5
C88 C89 H89C 109.5
H89A C89 H89C 109.5
H89B C89 H89C 109.5
C88 C90 H90A 109.5
C88 C90 H90B 109.5
H90A C90 H90B 109.5
C88 C90 H90C 109.5
H90A C90 H90C 109.5
H90B C90 H90C 109.5
C92 C91 C93 110.0(4)
C92 C91 C85 115.0(4)
C93 C91 C85 110.5(5)
C92 C91 H91 107.0
C93 C91 H91 107.0
C85 C91 H91 107.0
C91 C92 H92A 109.5
C91 C92 H92B 109.5
H92A C92 H92B 109.5
C91 C92 H92C 109.5
H92A C92 H92C 109.5
H92B C92 H92C 109.5
C91 C93 H93A 109.5
C91 C93 H93B 109.5
H93A C93 H93B 109.5
C91 C93 H93C 109.5
H93A C93 H93C 109.5
H93B C93 H93C 109.5
C95 C94 C99 119.9(4)
C95 C94 P1 122.8(3)
C99 C94 P1 117.2(3)
C94 C95 C96 119.5(5)
C94 C95 H95 120.3
C96 C95 H95 120.3
C97 C96 C95 120.2(5)
C97 C96 H96 119.9
C95 C96 H96 119.9
C96 C97 C98 120.5(5)
C96 C97 H97 119.7
C98 C97 H97 119.7
C97 C98 C99 120.1(5)
C97 C98 H98 119.9
C99 C98 H98 119.9
C98 C99 C94 119.8(4)
C98 C99 H99 120.1
C94 C99 H99 120.1
C105 C100 C101 118.2(4)
C105 C100 P1 117.0(3)
C101 C100 P1 124.7(3)
C102 C101 C100 120.3(4)
C102 C101 H101 119.8
C100 C101 H101 119.8
C103 C102 C101 120.4(4)
C103 C102 H102 119.8
C101 C102 H102 119.8
C102 C103 C104 119.8(4)
C102 C103 H103 120.1
C104 C103 H103 120.1
C105 C104 C103 119.7(4)
C105 C104 H104 120.2
C103 C104 H104 120.2
C104 C105 C100 121.6(4)
C104 C105 H105 119.2
C100 C105 H105 119.2
C134 C137 H13L 109.5
C134 C137 H13M 109.5
H13L C137 H13M 109.5
C134 C137 H13N 109.5
H13L C137 H13N 109.5
H13M C137 H13N 109.5
C160 C161 H16I 109.5
C160 C161 H16O 109.5
H16I C161 H16O 109.5
C160 C161 H16L 109.5
H16I C161 H16L 109.5
H16O C161 H16L 109.5
C160 C162 H16M 109.5
C160 C162 H16N 109.5
H16M C162 H16N 109.5
C160 C162 H16P 109.5
H16M C162 H16P 109.5
H16N C162 H16P 109.5
C160 C163 H16A 109.5
C160 C163 H16B 109.5
H16A C163 H16B 109.5
C160 C163 H16C 109.5
H16A C163 H16C 109.5
H16B C163 H16C 109.5
C160 C164 H16D 109.5
C160 C164 H16E 109.5
H16D C164 H16E 109.5
C160 C164 H16F 109.5
H16D C164 H16F 109.5
H16E C164 H16F 109.5

loop_
_geom_bond_atom_site_label_1
_geom_bond_atom_site_label_2
_geom_bond_distance
Au1 P1 2.3145(10)
Au1 Sn2 2.5774(4)
Au1 Au2 2.8585(3)
Au2 P2 2.3155(11)
Au2 Sn1 2.5769(4)
Au2 Sn2 3.3171(4)
Sn1 C6 2.185(4)
Sn1 C60 2.199(4)
Sn1 Cl2 2.4176(10)
Sn2 C25 2.186(4)
Sn2 C7 2.192(4)
Sn2 Cl1 2.4112(11)
P1 C100 1.822(5)
P1 C1 1.833(4)
P1 C94 1.834(4)
P2 C15 1.827(4)
P2 C9 1.828(4)
P2 C8 1.833(4)
C1 C2 1.398(5)
C1 C6 1.407(6)
C2 C3 1.380(5)
C2 H2 0.9500
C160 C161 1.501(13)
C160 C65 1.522(7)
C160 C164 1.540(19)
C160 C162 1.560(12)
C160 C163 1.59(2)
C160 H16Z 1.0000
C160 H16Y 1.0000
C145 C144 1.545(15)
C145 H14A 0.9800
C145 H14B 0.9800
C145 H14C 0.9800
C144 C143 1.349(15)
C144 H14O 0.9900
C144 H14P 0.9900
C143 C142 1.561(16)
C143 H14D 0.9900
C143 H14E 0.9900
C142 C141 1.350(11)
C142 H14X 0.9900
C142 H14Y 0.9900
C141 C140 1.412(13)
C141 H14T 0.9900
C141 H14Z 0.9900
C140 H14W 0.9800
C140 H14R 0.9800
C140 H14S 0.9800
C134 C133 1.501(13)
C134 C137 1.549(16)
C134 H13A 0.9900
C134 H13B 0.9900
C133 C132 1.531(14)
C133 H13C 0.9900
C133 H13D 0.9900
C132 C131 1.424(14)
C132 H13E 0.9900
C132 H13F 0.9900
C131 C130 1.570(16)
C131 H13G 0.9900
C131 H13H 0.9900
C130 H13I 0.9800
C130 H13J 0.9800
C130 H13K 0.9800
C125 C124 1.432(12)
C125 H12X 0.9800
C125 H12Y 0.9800
C125 H12Z 0.9800
C124 C123 1.411(12)
C124 H12S 0.9900
C124 H12T 0.9900
C123 C122 1.506(11)
C123 H12U 0.9900
C123 H12V 0.9900
C122 C121 1.454(11)
C122 H12C 0.9900
C122 H12D 0.9900
C121 C120 1.495(10)
C121 H12E 0.9900
C121 H12F 0.9900
C120 H12G 0.9800
C120 H12H 0.9800
C120 H12I 0.9800
C106 C36 1.559(9)
C106 H10A 0.9800
C106 H10B 0.9800
C106 H10C 0.9800
C3 C4 1.379(6)
C3 H3 0.9500
C4 C5 1.394(5)
C4 H4 0.9500
C5 C6 1.398(5)
C5 H5 0.9500
C7 C24 1.397(5)
C7 C8 1.412(5)
C8 C21 1.387(6)
C9 C14 1.383(6)
C9 C10 1.408(5)
C10 C11 1.387(6)
C10 H10 0.9500
C11 C12 1.377(6)
C11 H11 0.9500
C12 C13 1.392(6)
C12 H12 0.9500
C13 C14 1.385(6)
C13 H13 0.9500
C14 H14 0.9500
C15 C20 1.380(6)
C15 C16 1.390(6)
C16 C17 1.389(6)
C16 H16 0.9500
C17 C18 1.380(7)
C17 H17 0.9500
C18 C19 1.379(6)
C18 H18 0.9500
C19 C20 1.390(6)
C19 H19 0.9500
C20 H20 0.9500
C21 C22 1.382(5)
C21 H21 0.9500
C22 C23 1.386(6)
C22 H22 0.9500
C23 C24 1.381(6)
C23 H23 0.9500
C24 H24 0.9500
C25 C44 1.405(6)
C25 C26 1.425(5)
C26 C41 1.396(5)
C26 C27 1.495(6)
C27 C32 1.406(6)
C27 C28 1.408(6)
C28 C29 1.380(7)
C28 C38 1.518(7)
C29 C30 1.386(7)
C29 H29 0.9500
C30 C31 1.385(7)
C30 C36 1.526(7)
C31 C32 1.388(7)
C31 H31 0.9500
C32 C33 1.519(6)
C33 C35 1.528(6)
C33 C34 1.530(6)
C33 H33 1.0000
C34 H34A 0.9800
C34 H34B 0.9800
C34 H34C 0.9800
C35 H35A 0.9800
C35 H35B 0.9800
C35 H35C 0.9800
C36 C37 1.493(10)
C36 H36 1.0000
C37 H37A 0.9800
C37 H37B 0.9800
C37 H37C 0.9800
C38 C39 1.514(6)
C38 C40 1.541(6)
C38 H38 1.0000
C39 H39A 0.9800
C39 H39B 0.9800
C39 H39C 0.9800
C40 H40A 0.9800
C40 H40B 0.9800
C40 H40C 0.9800
C41 C42 1.383(6)
C41 H41 0.9500
C42 C43 1.373(6)
C42 H42 0.9500
C43 C44 1.409(5)
C43 H43 0.9500
C44 C45 1.519(5)
C45 C50 1.398(6)
C45 C46 1.425(6)
C46 C47 1.397(6)
C46 C57 1.519(6)
C47 C48 1.394(6)
C47 H47 0.9500
C48 C49 1.373(6)
C48 C54 1.530(6)
C49 C50 1.397(6)
C49 H49 0.9500
C50 C51 1.523(6)
C51 C53 1.521(6)
C51 C52 1.542(6)
C51 H51 1.0000
C52 H52A 0.9800
C52 H52B 0.9800
C52 H52C 0.9800
C53 H53A 0.9800
C53 H53B 0.9800
C53 H53C 0.9800
C54 C56 1.522(7)
C54 C55 1.528(7)
C54 H54 1.0000
C55 H55A 0.9800
C55 H55B 0.9800
C55 H55C 0.9800
C56 H56A 0.9800
C56 H56B 0.9800
C56 H56C 0.9800
C57 C58 1.531(5)
C57 C59 1.534(6)
C57 H57 1.0000
C58 H58A 0.9800
C58 H58B 0.9800
C58 H58C 0.9800
C59 H59A 0.9800
C59 H59B 0.9800
C59 H59C 0.9800
C60 C61 1.413(6)
C60 C78 1.415(6)
C61 C75 1.391(6)
C61 C62 1.504(6)
C62 C63 1.394(6)
C62 C68 1.410(5)
C63 C64 1.382(6)
C63 C72 1.527(5)
C64 C65 1.397(6)
C64 H64 0.9500
C65 C67 1.377(6)
C67 C68 1.394(6)
C67 H67 0.9500
C68 C69 1.511(6)
C69 C71 1.517(7)
C69 C70 1.518(7)
C69 H69 1.0000
C70 H70A 0.9800
C70 H70B 0.9800
C70 H70C 0.9800
C71 H71A 0.9800
C71 H71B 0.9800
C71 H71C 0.9800
C72 C73 1.521(6)
C72 C74 1.524(6)
C72 H72 1.0000
C73 H73A 0.9800
C73 H73B 0.9800
C73 H73C 0.9800
C74 H74A 0.9800
C74 H74B 0.9800
C74 H74C 0.9800
C75 C76 1.370(6)
C75 H75 0.9500
C76 C77 1.373(7)
C76 H76 0.9500
C77 C78 1.399(6)
C77 H77 0.9500
C78 C79 1.512(6)
C79 C80 1.403(6)
C79 C87 1.424(5)
C80 C84 1.396(6)
C80 C81 1.530(6)
C81 C82 1.526(7)
C81 C83 1.535(7)
C81 H81 1.0000
C82 H82A 0.9800
C82 H82B 0.9800
C82 H82C 0.9800
C83 H83A 0.9800
C83 H83B 0.9800
C83 H83C 0.9800
C84 C85 1.382(6)
C84 H84 0.9500
C85 C86 1.403(6)
C85 C91 1.529(7)
C86 C87 1.383(6)
C86 H86 0.9500
C87 C88 1.525(6)
C88 C90 1.522(6)
C88 C89 1.530(6)
C88 H88 1.0000
C89 H89A 0.9800
C89 H89B 0.9800
C89 H89C 0.9800
C90 H90A 0.9800
C90 H90B 0.9800
C90 H90C 0.9800
C91 C92 1.508(8)
C91 C93 1.511(8)
C91 H91 1.0000
C92 H92A 0.9800
C92 H92B 0.9800
C92 H92C 0.9800
C93 H93A 0.9800
C93 H93B 0.9800
C93 H93C 0.9800
C94 C95 1.384(6)
C94 C99 1.392(6)
C95 C96 1.401(6)
C95 H95 0.9500
C96 C97 1.367(8)
C96 H96 0.9500
C97 C98 1.380(7)
C97 H97 0.9500
C98 C99 1.384(6)
C98 H98 0.9500
C99 H99 0.9500
C100 C105 1.397(6)
C100 C101 1.397(5)
C101 C102 1.390(6)
C101 H101 0.9500
C102 C103 1.378(6)
C102 H102 0.9500
C103 C104 1.398(6)
C103 H103 0.9500
C104 C105 1.371(6)
C104 H104 0.9500
C105 H105 0.9500
C137 H13L 0.9800
C137 H13M 0.9800
C137 H13N 0.9800
C161 H16I 0.9800
C161 H16O 0.9800
C161 H16L 0.9800
C162 H16M 0.9800
C162 H16N 0.9800
C162 H16P 0.9800
C163 H16A 0.9800
C163 H16B 0.9800
C163 H16C 0.9800
C164 H16D 0.9800
C164 H16E 0.9800
C164 H16F 0.9800

loop_
_geom_torsion_atom_site_label_1
_geom_torsion_atom_site_label_2
_geom_torsion_atom_site_label_3
_geom_torsion_atom_site_label_4
_geom_torsion
C100 P1 C1 C2 60.6(4)
C94 P1 C1 C2 -50.0(4)
Au1 P1 C1 C2 -177.0(3)
C100 P1 C1 C6 -127.1(3)
C94 P1 C1 C6 122.3(4)
Au1 P1 C1 C6 -4.7(4)
C6 C1 C2 C3 1.0(6)
P1 C1 C2 C3 173.6(3)
C145 C144 C143 C142 -165.9(17)
C144 C143 C142 C141 -174.7(18)
C143 C142 C141 C140 -170.7(14)
C137 C134 C133 C132 -180.0(9)
C134 C133 C132 C131 -179.3(10)
C133 C132 C131 C130 179.2(10)
C125 C124 C123 C122 -176.1(12)
C124 C123 C122 C121 -177.1(11)
C123 C122 C121 C120 -175.6(8)
C1 C2 C3 C4 -1.0(7)
C2 C3 C4 C5 0.0(6)
C3 C4 C5 C6 1.0(6)
C4 C5 C6 C1 -1.0(6)
C4 C5 C6 Sn1 -179.3(3)
C2 C1 C6 C5 0.1(6)
P1 C1 C6 C5 -171.9(3)
C2 C1 C6 Sn1 178.1(3)
P1 C1 C6 Sn1 6.1(5)
C24 C7 C8 C21 1.6(6)
Sn2 C7 C8 C21 -178.6(3)
C24 C7 C8 P2 -169.1(3)
Sn2 C7 C8 P2 10.7(5)
C15 P2 C8 C21 -48.6(4)
C9 P2 C8 C21 61.8(4)
Au2 P2 C8 C21 -177.0(3)
C15 P2 C8 C7 122.3(3)
C9 P2 C8 C7 -127.2(3)
Au2 P2 C8 C7 -6.1(4)
C15 P2 C9 C14 103.5(4)
C8 P2 C9 C14 -1.9(4)
Au2 P2 C9 C14 -133.4(3)
C15 P2 C9 C10 -80.0(3)
C8 P2 C9 C10 174.5(3)
Au2 P2 C9 C10 43.0(3)
C14 C9 C10 C11 -0.9(6)
P2 C9 C10 C11 -177.5(3)
C9 C10 C11 C12 -0.2(6)
C10 C11 C12 C13 0.5(7)
C11 C12 C13 C14 0.2(6)
C10 C9 C14 C13 1.6(6)
P2 C9 C14 C13 177.9(3)
C12 C13 C14 C9 -1.2(6)
C9 P2 C15 C20 -2.4(4)
C8 P2 C15 C20 109.9(4)
Au2 P2 C15 C20 -117.8(3)
C9 P2 C15 C16 -179.4(3)
C8 P2 C15 C16 -67.0(4)
Au2 P2 C15 C16 65.3(3)
C20 C15 C16 C17 1.0(6)
P2 C15 C16 C17 178.1(3)
C15 C16 C17 C18 -1.0(7)
C16 C17 C18 C19 0.8(7)
C17 C18 C19 C20 -0.5(7)
C16 C15 C20 C19 -0.7(6)
P2 C15 C20 C19 -177.6(3)
C18 C19 C20 C15 0.4(7)
C7 C8 C21 C22 0.5(6)
P2 C8 C21 C22 171.7(3)
C8 C21 C22 C23 -1.9(6)
C21 C22 C23 C24 1.3(6)
C22 C23 C24 C7 0.7(7)
C8 C7 C24 C23 -2.2(6)
Sn2 C7 C24 C23 178.0(3)
C44 C25 C26 C41 4.2(6)
Sn2 C25 C26 C41 -166.3(3)
C44 C25 C26 C27 -170.9(4)
Sn2 C25 C26 C27 18.7(6)
C41 C26 C27 C32 -98.6(5)
C25 C26 C27 C32 76.6(5)
C41 C26 C27 C28 77.7(5)
C25 C26 C27 C28 -107.1(5)
C32 C27 C28 C29 0.1(6)
C26 C27 C28 C29 -176.2(4)
C32 C27 C28 C38 -178.3(4)
C26 C27 C28 C38 5.5(6)
C27 C28 C29 C30 -1.4(6)
C38 C28 C29 C30 177.0(4)
C28 C29 C30 C31 1.7(7)
C28 C29 C30 C36 -176.0(4)
C29 C30 C31 C32 -0.8(7)
C36 C30 C31 C32 176.8(5)
C30 C31 C32 C27 -0.4(7)
C30 C31 C32 C33 177.9(4)
C28 C27 C32 C31 0.8(6)
C26 C27 C32 C31 177.1(4)
C28 C27 C32 C33 -177.5(4)
C26 C27 C32 C33 -1.2(6)
C31 C32 C33 C35 53.3(5)
C27 C32 C33 C35 -128.4(4)
C31 C32 C33 C34 -72.6(5)
C27 C32 C33 C34 105.6(5)
C31 C30 C36 C37 11.6(8)
C29 C30 C36 C37 -170.8(6)
C31 C30 C36 C106 -114.0(6)
C29 C30 C36 C106 63.7(6)
C29 C28 C38 C39 -55.9(5)
C27 C28 C38 C39 122.4(4)
C29 C28 C38 C40 68.3(5)
C27 C28 C38 C40 -113.4(5)
C25 C26 C41 C42 0.8(7)
C27 C26 C41 C42 176.3(4)
C26 C41 C42 C43 -3.6(7)
C41 C42 C43 C44 1.4(7)
C26 C25 C44 C43 -6.4(6)
Sn2 C25 C44 C43 164.9(3)
C26 C25 C44 C45 168.6(4)
Sn2 C25 C44 C45 -20.1(5)
C42 C43 C44 C25 3.7(6)
C42 C43 C44 C45 -171.8(4)
C25 C44 C45 C50 118.8(5)
C43 C44 C45 C50 -66.1(5)
C25 C44 C45 C46 -71.7(5)
C43 C44 C45 C46 103.4(4)
C50 C45 C46 C47 2.4(5)
C44 C45 C46 C47 -167.1(3)
C50 C45 C46 C57 178.0(3)
C44 C45 C46 C57 8.5(5)
C45 C46 C47 C48 1.5(6)
C57 C46 C47 C48 -174.1(4)
C46 C47 C48 C49 -4.2(6)
C46 C47 C48 C54 175.0(4)
C47 C48 C49 C50 3.0(6)
C54 C48 C49 C50 -176.1(4)
C48 C49 C50 C45 0.7(6)
C48 C49 C50 C51 -179.7(4)
C46 C45 C50 C49 -3.5(6)
C44 C45 C50 C49 165.8(3)
C46 C45 C50 C51 177.0(3)
C44 C45 C50 C51 -13.7(6)
C49 C50 C51 C53 -65.0(5)
C45 C50 C51 C53 114.5(4)
C49 C50 C51 C52 59.0(5)
C45 C50 C51 C52 -121.5(4)
C49 C48 C54 C56 -7.6(6)
C47 C48 C54 C56 173.3(4)
C49 C48 C54 C55 117.2(5)
C47 C48 C54 C55 -61.9(5)
C47 C46 C57 C58 94.9(4)
C45 C46 C57 C58 -80.6(5)
C47 C46 C57 C59 -29.6(5)
C45 C46 C57 C59 154.9(4)
C78 C60 C61 C75 3.4(6)
Sn1 C60 C61 C75 -175.3(3)
C78 C60 C61 C62 -171.8(3)
Sn1 C60 C61 C62 9.5(5)
C75 C61 C62 C63 85.9(5)
C60 C61 C62 C63 -98.8(5)
C75 C61 C62 C68 -91.1(5)
C60 C61 C62 C68 84.3(5)
C68 C62 C63 C64 1.3(6)
C61 C62 C63 C64 -175.6(4)
C68 C62 C63 C72 -178.2(4)
C61 C62 C63 C72 4.9(6)
C62 C63 C64 C65 -1.4(7)
C72 C63 C64 C65 178.1(4)
C63 C64 C65 C67 0.7(7)
C63 C64 C65 C160 -178.9(5)
C161 C160 C65 C67 117.7(8)
C164 C160 C65 C67 -159.8(11)
C162 C160 C65 C67 -119.6(7)
C163 C160 C65 C67 82.5(12)
C161 C160 C65 C64 -62.8(9)
C164 C160 C65 C64 19.8(12)
C162 C160 C65 C64 59.9(8)
C163 C160 C65 C64 -97.9(11)
C64 C65 C67 C68 0.2(7)
C160 C65 C67 C68 179.8(5)
C65 C67 C68 C62 -0.3(7)
C65 C67 C68 C69 179.7(4)
C63 C62 C68 C67 -0.5(6)
C61 C62 C68 C67 176.5(4)
C63 C62 C68 C69 179.6(4)
C61 C62 C68 C69 -3.4(6)
C67 C68 C69 C71 52.3(6)
C62 C68 C69 C71 -127.8(5)
C67 C68 C69 C70 -71.6(6)
C62 C68 C69 C70 108.3(5)
C64 C63 C72 C73 77.4(5)
C62 C63 C72 C73 -103.1(5)
C64 C63 C72 C74 -48.3(6)
C62 C63 C72 C74 131.2(4)
C60 C61 C75 C76 -1.0(6)
C62 C61 C75 C76 174.5(4)
C61 C75 C76 C77 -0.7(6)
C75 C76 C77 C78 0.0(6)
C76 C77 C78 C60 2.5(6)
C76 C77 C78 C79 -171.7(4)
C61 C60 C78 C77 -4.1(6)
Sn1 C60 C78 C77 174.7(3)
C61 C60 C78 C79 169.5(4)
Sn1 C60 C78 C79 -11.7(5)
C77 C78 C79 C80 -73.1(5)
C60 C78 C79 C80 113.1(5)
C77 C78 C79 C87 96.9(4)
C60 C78 C79 C87 -76.9(5)
C87 C79 C80 C84 -1.9(6)
C78 C79 C80 C84 168.0(4)
C87 C79 C80 C81 -179.4(4)
C78 C79 C80 C81 -9.5(6)
C84 C80 C81 C82 55.3(5)
C79 C80 C81 C82 -127.2(4)
C84 C80 C81 C83 -69.2(6)
C79 C80 C81 C83 108.3(5)
C79 C80 C84 C85 0.7(7)
C81 C80 C84 C85 178.3(4)
C80 C84 C85 C86 2.0(7)
C80 C84 C85 C91 -177.3(4)
C84 C85 C86 C87 -3.5(7)
C91 C85 C86 C87 175.7(4)
C85 C86 C87 C79 2.4(6)
C85 C86 C87 C88 -171.9(4)
C80 C79 C87 C86 0.4(6)
C78 C79 C87 C86 -169.9(4)
C80 C79 C87 C88 174.8(4)
C78 C79 C87 C88 4.5(6)
C86 C87 C88 C90 89.1(5)
C79 C87 C88 C90 -85.1(5)
C86 C87 C88 C89 -35.1(6)
C79 C87 C88 C89 150.7(4)
C84 C85 C91 C92 -6.4(7)
C86 C85 C91 C92 174.4(4)
C84 C85 C91 C93 118.8(5)
C86 C85 C91 C93 -60.4(6)
C100 P1 C94 C95 3.6(4)
C1 P1 C94 C95 115.7(3)
Au1 P1 C94 C95 -112.8(3)
C100 P1 C94 C99 -175.4(3)
C1 P1 C94 C99 -63.2(3)
Au1 P1 C94 C99 68.2(3)
C99 C94 C95 C96 0.2(6)
P1 C94 C95 C96 -178.7(3)
C94 C95 C96 C97 0.0(7)
C95 C96 C97 C98 -0.3(7)
C96 C97 C98 C99 0.5(7)
C97 C98 C99 C94 -0.3(6)
C95 C94 C99 C98 0.0(6)
P1 C94 C99 C98 178.9(3)
C1 P1 C100 C105 174.5(3)
C94 P1 C100 C105 -79.8(3)
Au1 P1 C100 C105 42.7(3)
C1 P1 C100 C101 -2.2(4)
C94 P1 C100 C101 103.6(4)
Au1 P1 C100 C101 -133.9(3)
C105 C100 C101 C102 1.9(6)
P1 C100 C101 C102 178.5(3)
C100 C101 C102 C103 -0.8(6)
C101 C102 C103 C104 -0.5(6)
C102 C103 C104 C105 0.7(6)
C103 C104 C105 C100 0.4(6)
C101 C100 C105 C104 -1.7(6)
P1 C100 C105 C104 -178.6(3)
